data_2105671
loop_
_publ_author_name
'Leligny, H.'
'Grebille, D.'
'Roussel, P.'
'Labb\'e, Ph.'
'Hervieu, M.'
'Raveau, B.'
'Tortelier, J.'
'Gougeon, P.'

_publ_section_title
;
 Cluster configurations in modulated
 EuV~<i>x~</i>Mo~8{+-~<i>y</i>}O~14~ crystals
;
_journal_issue 4
_journal_name_full 'Acta Crystallographica Section B'
_journal_page_first 467
_journal_page_last 483
_journal_paper_doi 10.1107/S0108768199000452
_journal_volume 55
_journal_year 1999
_chemical_formula_sum 'Eu Mo7.96 O14'
_space_group_ssg_name Cmca(00\g)s00
_symmetry_cell_setting orthorhombic
_symmetry_space_group_name_H-M Cmca(00\g)s00
_cell_angle_alpha 90
_cell_angle_beta 90
_cell_angle_gamma 90
_cell_formula_units_Z 4
_cell_length_a 11.3150(10)
_cell_length_b 10.0350(10)
_cell_length_c 9.2650(10)
_cell_measurement_reflns_used 25
_cell_measurement_temperature 293
_cell_measurement_theta_max 25
_cell_measurement_theta_min 18
_cell_volume 1052.00(18)
_diffrn_measurement_device 'four-circle diffractometer'
_diffrn_measurement_device_type CAD4
_diffrn_measurement_method \q/\q
_diffrn_radiation_type 'Mo K\a'
_diffrn_radiation_wavelength .71073
_diffrn_reflns_av_R_equivalents .029
_diffrn_reflns_limit_h_max 22
_diffrn_reflns_limit_h_min 0
_diffrn_reflns_limit_k_max 19
_diffrn_reflns_limit_k_min 0
_diffrn_reflns_limit_l_max 18
_diffrn_reflns_limit_l_min 0
_diffrn_reflns_number 13556
_diffrn_reflns_theta_max 45.00
_diffrn_reflns_theta_min 3.50
_diffrn_standards_decay_% .2
_diffrn_standards_interval_time 3600
_diffrn_standards_number 3
_exptl_absorpt_coefficient_mu 14.9
_exptl_absorpt_correction_T_max .52
_exptl_absorpt_correction_T_min .21
_exptl_absorpt_correction_type gaussian
_exptl_crystal_density_diffrn 7.20
_exptl_crystal_F_000 2038
_refine_diff_density_max 4.0
_refine_diff_density_min -4.4
_refine_ls_number_parameters 120
_refine_ls_R_factor_obs .0478
_refine_ls_shift/esd_max .0098
_refine_ls_shift/esd_mean .0020
_refine_ls_structure_factor_coef F
_refine_ls_weighting_scheme unit
_refine_ls_wR_factor_obs .0553
_reflns_number_observed 2695
_reflns_observed_criterion I>3\s(I)
_cod_data_source_file lc0010.cif
_cod_data_source_block Crystal3
_cod_original_cell_volume 1052(2)
_cod_original_formula_sum 'Eu1 Mo7.96(1) O14'
_cod_database_code 2105671

loop_
_symmetry_equiv_pos_site_id
1
2
3
4
5
6
7
8
9
10
11
12
13
14
15
16

loop_
_atom_site_aniso_label
_atom_site_aniso_U_11
_atom_site_aniso_U_22
_atom_site_aniso_U_33
_atom_site_aniso_U_12
_atom_site_aniso_U_13
_atom_site_aniso_U_23
Eu .0176(6) .0154(8) .0089(2) 0 0 -.0034(5)
Mo1 .00330(10) .00670(10) .00360(10) .00040(10) -.00040(10) .00130(10)
Mo3 .00810(10) .00430(10) .00320(10) 0 0 .00020(10)
Mo4 .0173(7) .0080(5) .0105(5) -.00490(10) -.0095(6) .0041(5)

loop_
_atom_site_label
_atom_site_fract_x
_atom_site_fract_y
_atom_site_fract_z
_atom_site_U_iso_or_equiv
_atom_site_occupancy
Eu .006(3) 0 0 .0149(5) .500(2)
Mo1 -.12065(2) .07781(2) .37760(2) .00452(3) 1
Mo3 0 -.16072(2) .38119(3) .00622(4) 1
Mo4 .2378(2) -.1623(2) .3726(7) .0120(3) .489(2)
O1 .2544(3) 0 .5 .0084(5) 1
O2 0 -.1588(2) -.2390(2) .0062(3) 1
O3 -.1223(2) -.0828(2) .2444(2) .0092(2) 1
O5 -.25 .1692(2) .25 .0062(4) 1
O6 .1219(2) .2516(2) .4914(2) .0095(3) 1

loop_
_atom_type_symbol
_atom_type_scat_dispersion_real
_atom_type_scat_dispersion_imag
_atom_type_scat_source
Eu -.158 3.668 International_Tables_Vol_C
Mo -1.683 .686 International_Tables_Vol_C
O .011 .006 International_Tables_Vol_C

loop_
_geom_bond_atom_site_label_1
_geom_bond_atom_site_label_2
_geom_bond_site_symmetry_2
_geom_bond_distance
Eu Eu 5_555 .6063(9)
Eu Mo4 15_535 3.338(3)
Eu Mo4 12_534 3.338(3)
Eu O1 11_434 3.082(3)
Eu O1 15_535 2.475(3)
Eu O2 . 2.745(2)
Eu O2 5_555 2.745(2)
Eu O3 . 2.944(2)
Eu O3 5_555 2.643(2)
Eu O3 2_555 2.643(2)
Eu O3 6_555 2.944(2)
Eu O6 3_554 2.717(2)
Eu O6 7_545 3.009(2)
Eu O6 4_554 3.009(2)
Eu O6 8_545 2.717(2)
Mo1 Mo1 2_555 2.7302(3)
Mo1 Mo1 6_556 2.7538(3)
Mo1 Mo3 . 2.7558(3)
Mo1 Mo3 5_556 2.7478(3)
Mo1 Mo4 9_455 3.060(2)
Mo1 Mo4 5_556 2.799(5)
Mo1 Mo4 2_555 2.751(2)
Mo1 O1 5_556 2.046(2)
Mo1 O2 5_555 2.043(2)
Mo1 O3 . 2.030(2)
Mo1 O5 . 2.0930(10)
Mo1 O6 2_555 2.038(2)
Mo3 Mo4 . 2.692(2)
Mo3 Mo4 2_555 2.692(2)
Mo3 O2 3_545 2.126(2)
Mo3 O3 . 2.033(2)
Mo3 O3 2_555 2.033(2)
Mo3 O6 5_556 2.032(2)
Mo3 O6 6_556 2.032(2)
Mo4 Mo4 13_546 2.958(7)
Mo4 Mo4 15_535 2.288(9)
Mo4 O1 . 2.021(4)
Mo4 O3 2_555 1.938(4)
Mo4 O3 16_535 2.077(4)
Mo4 O5 9_545 2.042(4)
Mo4 O6 10_545 2.116(4)
Mo4 O6 6_556 2.027(4)
O1 O3 5_556 2.921(2)
O1 O3 2_555 2.921(2)
O1 O3 11_535 2.786(2)
O1 O3 16_535 2.786(2)
O1 O5 5_556 2.8720(10)
O1 O5 2_555 2.8720(10)
O1 O6 . 2.937(2)
O1 O6 13_556 2.860(2)
O1 O6 10_545 2.860(2)
O1 O6 6_556 2.937(2)
O2 O3 5_555 2.793(2)
O2 O3 6_555 2.793(2)
O2 O3 3_544 2.943(2)
O2 O3 4_544 2.943(2)
O2 O5 5_555 2.83250(10)
O2 O5 6_555 2.83250(10)
O2 O6 5_555 2.870(3)
O2 O6 6_555 2.870(3)
O2 O6 7_545 2.824(3)
O2 O6 8_545 2.824(3)
O3 O3 2_555 2.768(2)
O3 O3 15_435 2.891(2)
O3 O5 . 2.913(2)
O3 O5 10_445 2.878(2)
O3 O6 5_556 2.977(2)
O3 O6 7_545 2.745(2)
O5 O6 2_555 2.790(2)
O5 O6 14_456 2.911(2)
O5 O6 4_554 2.911(2)
O5 O6 16_435 2.790(2)
O6 O6 13_556 2.902(2)
O6 O6 2_555 2.760(2)
